data_1502600
loop_
_publ_author_name
'Pelletier, Sophie M.-C.'
'Ray, Peter C.'
'Dixon, Darren J.'

_publ_section_title
;
 Diastereoselective synthesis of 1,3,5-trisubstituted
 4-nitropyrrolidin-2-ones via a nitro-Mannich/lactamization cascade.
;
_journal_issue 24
_journal_name_full 'Organic letters'
_journal_page_first 6406
_journal_page_last 6409
_journal_paper_doi 10.1021/ol202710g
_journal_volume 13
_journal_year 2011
_chemical_formula_moiety 'C21 H24 N2 O3'
_chemical_formula_sum 'C21 H24 N2 O3'
_chemical_formula_weight 352.43
_chemical_melting_point ?
_space_group_IT_number 14
_symmetry_cell_setting monoclinic
_symmetry_space_group_name_Hall '-P 2yn'
_symmetry_space_group_name_H-M 'P 1 21/n 1'
_atom_sites_solution_hydrogens geom
_atom_sites_solution_primary direct
_audit_creation_date 11-01-11
_audit_creation_method CRYSTALS_ver_12.87
_cell_angle_alpha 90
_cell_angle_beta 96.7494(13)
_cell_angle_gamma 90
_cell_formula_units_Z 4
_cell_length_a 12.6960(4)
_cell_length_b 8.2166(2)
_cell_length_c 18.0143(6)
_cell_measurement_reflns_used 4346
_cell_measurement_temperature 150
_cell_measurement_theta_max 27
_cell_measurement_theta_min 5
_cell_volume 1866.19(10)
_computing_cell_refinement 'DENZO/SCALEPACK (Otwinowski & Minor, 1997)'
_computing_data_collection 'COLLECT (Nonius, 2001).'
_computing_data_reduction 'DENZO/SCALEPACK (Otwinowski & Minor, 1997)'
_computing_molecular_graphics 'CAMERON (Watkin et al., 1996)'
_computing_publication_material 'CRYSTALS (Betteridge et al., 2003)'
_computing_structure_refinement 'CRYSTALS (Betteridge et al., 2003)'
_computing_structure_solution 'SIR92 (Altomare et al., 1994)'
_diffrn_ambient_temperature 150
_diffrn_measured_fraction_theta_full 0.992
_diffrn_measured_fraction_theta_max 0.992
_diffrn_measurement_device 'Nonius KappaCCD'
_diffrn_measurement_device_type Area
_diffrn_measurement_method \w
_diffrn_radiation_monochromator graphite
_diffrn_radiation_type 'Mo K\a'
_diffrn_radiation_wavelength 0.71073
_diffrn_reflns_av_R_equivalents 0.032
_diffrn_reflns_limit_h_max 16
_diffrn_reflns_limit_h_min -16
_diffrn_reflns_limit_k_max 10
_diffrn_reflns_limit_k_min -10
_diffrn_reflns_limit_l_max 23
_diffrn_reflns_limit_l_min -23
_diffrn_reflns_number 19728
_diffrn_reflns_theta_full 26.088
_diffrn_reflns_theta_max 27.461
_diffrn_reflns_theta_min 5.112
_diffrn_standards_number 0
_exptl_absorpt_coefficient_mu 0.084
_exptl_absorpt_correction_T_max 0.99
_exptl_absorpt_correction_T_min 0.87
_exptl_absorpt_correction_type multi-scan
_exptl_absorpt_process_details 'DENZO/SCALEPACK (Otwinowski & Minor, 1997)'
_exptl_crystal_colour colourless
_exptl_crystal_density_diffrn 1.254
_exptl_crystal_density_meas ?
_exptl_crystal_density_method 'not measured'
_exptl_crystal_description plate
_exptl_crystal_F_000 752
_exptl_crystal_size_max 0.400
_exptl_crystal_size_mid 0.380
_exptl_crystal_size_min 0.140
_refine_diff_density_max 0.37
_refine_diff_density_min -0.33
_refine_ls_extinction_method None
_refine_ls_goodness_of_fit_ref 0.9378
_refine_ls_hydrogen_treatment none
_refine_ls_matrix_type full
_refine_ls_number_parameters 235
_refine_ls_number_reflns 4239
_refine_ls_number_restraints 0
_refine_ls_R_factor_all 0.0758
_refine_ls_R_factor_gt 0.0482
_refine_ls_shift/su_max 0.0002936
_refine_ls_shift/su_mean 9.2229319
_refine_ls_structure_factor_coef Fsqd
_refine_ls_weighting_details
;
 Method, part 1, Chebychev polynomial, (Watkin, 1994, Prince, 1982) 
 [weight] = 1.0/[A~0~*T~0~(x)+A~1~*T~1~(x) ... +A~n-1~]*T~n-1~(x)] 
 where A~i~ are the Chebychev coefficients listed below and x= Fcalc/Fmax 
 Method = Robust Weighting (Prince, 1982) 
 W = [weight] * [1-(deltaF/6*sigmaF)^2^]^2^ 
 A~i~ are: 
 31.5 51.0 30.2 12.2 2.60 
;
_refine_ls_weighting_scheme calc
_refine_ls_wR_factor_all 0.1345
_refine_ls_wR_factor_gt 0.1081
_refine_ls_wR_factor_ref 0.1345
_reflns_limit_h_max 16
_reflns_limit_h_min -16
_reflns_limit_k_max 10
_reflns_limit_k_min 0
_reflns_limit_l_max 23
_reflns_limit_l_min 0
_reflns_number_gt 3043
_reflns_number_total 4239
_reflns_threshold_expression I>2.0\s(I)
_oxford_diffrn_Wilson_B_factor 2.72
_oxford_diffrn_Wilson_scale 3.71
_oxford_refine_ls_r_factor_ref 0.0758
_oxford_refine_ls_scale 0.5274(13)
_oxford_reflns_number_all 4239
_oxford_reflns_threshold_expression_ref I>-3.0\s(I)
_oxford_structure_analysis_title 001djd11
_cod_data_source_file ol202710g_si_001.cif
_cod_data_source_block 2n
_cod_depositor_comments
;
The following automatic conversions were performed:

'_chemical_melting_point' value 'not measured' was changed to '?' -
the value is undefined or not given.

'_symmetry_cell_setting' value
'Monoclinic' changed to 'monoclinic' according to
/home/saulius/struct/CIF-dictionaries/cif_core.dic dictionary named
'cif_core.dic' version 2.4.1 from 2010-06-29.

Automatic conversion script
Id: cif_fix_values 1715 2011-07-08 13:25:40Z adriana 

The following automatic conversions were performed:

'_exptl_crystal_density_meas' value 'not measured' was changed to '?'
- the value is perceived as not measured.

Automatic conversion script
Id: cif_fix_values 3008 2015-01-20 13:52:24Z robertas 
;
_cod_original_sg_symbol_H-M 'P 1 21/n 1 '
_cod_database_code 1502600

loop_
_symmetry_equiv_pos_as_xyz
x,y,z
-x,-y,-z
-x+1/2,y+1/2,-z+1/2
x+1/2,-y+1/2,z+1/2

loop_
_atom_site_label
_atom_site_type_symbol
_atom_site_fract_x
_atom_site_fract_y
_atom_site_fract_z
_atom_site_U_iso_or_equiv
_atom_site_occupancy
_atom_site_adp_type
_atom_site_refinement_flags_posn
O1 O 0.91609(10) 0.62826(17) 0.44800(7) 0.0369 1.0000 Uani .
C2 C 0.85298(12) 0.5265(2) 0.46498(9) 0.0276 1.0000 Uani .
N3 N 0.78876(11) 0.43303(18) 0.41668(8) 0.0281 1.0000 Uani .
C4 C 0.79318(14) 0.4339(2) 0.33633(9) 0.0320 1.0000 Uani .
C5 C 0.68967(13) 0.4817(2) 0.29118(9) 0.0277 1.0000 Uani .
C6 C 0.62312(14) 0.5979(2) 0.31642(10) 0.0324 1.0000 Uani .
C7 C 0.52970(15) 0.6418(3) 0.27373(11) 0.0398 1.0000 Uani .
C8 C 0.50181(16) 0.5701(3) 0.20501(11) 0.0407 1.0000 Uani .
C9 C 0.56756(16) 0.4553(3) 0.17823(11) 0.0390 1.0000 Uani .
C10 C 0.66129(15) 0.4106(2) 0.22149(10) 0.0334 1.0000 Uani .
C11 C 0.71318(14) 0.3328(2) 0.45183(9) 0.0282 1.0000 Uani .
C12 C 0.72657(13) 0.3950(2) 0.53341(9) 0.0275 1.0000 Uani .
C13 C 0.83636(13) 0.4745(2) 0.54386(9) 0.0274 1.0000 Uani .
C14 C 0.85998(15) 0.6030(2) 0.60441(10) 0.0330 1.0000 Uani .
C15 C 0.86403(13) 0.5347(2) 0.68274(9) 0.0290 1.0000 Uani .
C16 C 0.79589(15) 0.5896(2) 0.73233(11) 0.0353 1.0000 Uani .
C17 C 0.80340(15) 0.5313(3) 0.80506(11) 0.0382 1.0000 Uani .
C18 C 0.87882(16) 0.4165(2) 0.82969(10) 0.0368 1.0000 Uani .
C19 C 0.94634(15) 0.3579(2) 0.78068(10) 0.0354 1.0000 Uani .
C20 C 0.93858(13) 0.4164(2) 0.70794(10) 0.0311 1.0000 Uani .
N21 N 0.64145(11) 0.5189(2) 0.54227(8) 0.0324 1.0000 Uani .
O22 O 0.64361(11) 0.64677(17) 0.50767(8) 0.0421 1.0000 Uani .
O23 O 0.57485(12) 0.4857(2) 0.58281(10) 0.0587 1.0000 Uani .
C24 C 0.73090(17) 0.1492(2) 0.44480(11) 0.0391 1.0000 Uani .
C25 C 0.8347(2) 0.0884(3) 0.48734(12) 0.0483 1.0000 Uani .
C26 C 0.6351(2) 0.0582(3) 0.46824(13) 0.0548 1.0000 Uani .
H42 H 0.8478 0.5123 0.3262 0.0373 1.0000 Uiso R
H41 H 0.8154 0.3246 0.3201 0.0380 1.0000 Uiso R
H61 H 0.6426 0.6448 0.3645 0.0377 1.0000 Uiso R
H71 H 0.4836 0.7215 0.2918 0.0462 1.0000 Uiso R
H81 H 0.4353 0.5989 0.1758 0.0488 1.0000 Uiso R
H91 H 0.5499 0.4064 0.1302 0.0453 1.0000 Uiso R
H101 H 0.7075 0.3324 0.2031 0.0396 1.0000 Uiso R
H111 H 0.6402 0.3594 0.4288 0.0326 1.0000 Uiso R
H121 H 0.7190 0.3080 0.5695 0.0309 1.0000 Uiso R
H131 H 0.8882 0.3850 0.5558 0.0318 1.0000 Uiso R
H142 H 0.9301 0.6471 0.5971 0.0396 1.0000 Uiso R
H141 H 0.8054 0.6902 0.5973 0.0396 1.0000 Uiso R
H161 H 0.7438 0.6672 0.7152 0.0419 1.0000 Uiso R
H171 H 0.7554 0.5709 0.8384 0.0459 1.0000 Uiso R
H181 H 0.8831 0.3773 0.8802 0.0426 1.0000 Uiso R
H191 H 0.9983 0.2774 0.7963 0.0414 1.0000 Uiso R
H201 H 0.9870 0.3755 0.6749 0.0354 1.0000 Uiso R
H241 H 0.7351 0.1268 0.3914 0.0466 1.0000 Uiso R
H253 H 0.8421 -0.0267 0.4766 0.0710 1.0000 Uiso R
H252 H 0.8329 0.1009 0.5425 0.0694 1.0000 Uiso R
H251 H 0.8951 0.1495 0.4713 0.0701 1.0000 Uiso R
H263 H 0.6449 -0.0575 0.4609 0.0813 1.0000 Uiso R
H262 H 0.6270 0.0780 0.5218 0.0806 1.0000 Uiso R
H261 H 0.5680 0.0921 0.4392 0.0810 1.0000 Uiso R

loop_
_atom_site_aniso_label
_atom_site_aniso_U_11
_atom_site_aniso_U_22
_atom_site_aniso_U_33
_atom_site_aniso_U_23
_atom_site_aniso_U_13
_atom_site_aniso_U_12
O1 0.0303(6) 0.0424(8) 0.0381(7) 0.0065(6) 0.0054(5) -0.0078(6)
C2 0.0226(8) 0.0311(8) 0.0292(8) 0.0043(7) 0.0040(6) -0.0001(7)
N3 0.0281(7) 0.0328(8) 0.0236(7) 0.0025(6) 0.0036(5) -0.0015(6)
C4 0.0294(8) 0.0431(10) 0.0244(8) 0.0021(7) 0.0068(6) 0.0022(8)
C5 0.0280(8) 0.0293(8) 0.0266(8) 0.0049(7) 0.0063(6) -0.0008(7)
C6 0.0356(9) 0.0341(9) 0.0279(8) 0.0040(7) 0.0060(7) 0.0030(8)
C7 0.0358(10) 0.0418(11) 0.0427(11) 0.0127(9) 0.0081(8) 0.0095(8)
C8 0.0349(10) 0.0447(11) 0.0411(10) 0.0181(9) -0.0016(8) -0.0020(8)
C9 0.0427(10) 0.0416(11) 0.0306(9) 0.0069(8) -0.0041(8) -0.0114(9)
C10 0.0394(10) 0.0336(9) 0.0278(8) 0.0022(7) 0.0066(7) -0.0023(8)
C11 0.0298(8) 0.0295(9) 0.0250(8) 0.0021(7) 0.0021(6) -0.0031(7)
C12 0.0279(8) 0.0286(9) 0.0263(8) 0.0020(6) 0.0043(6) -0.0001(7)
C13 0.0269(8) 0.0294(8) 0.0255(8) 0.0014(7) 0.0013(6) -0.0020(7)
C14 0.0361(9) 0.0306(9) 0.0312(9) -0.0009(7) -0.0009(7) -0.0030(8)
C15 0.0284(8) 0.0293(8) 0.0286(8) -0.0036(7) 0.0007(6) -0.0056(7)
C16 0.0320(9) 0.0344(9) 0.0393(10) -0.0074(8) 0.0032(7) 0.0003(8)
C17 0.0387(10) 0.0428(11) 0.0348(10) -0.0107(8) 0.0111(8) -0.0060(8)
C18 0.0429(10) 0.0404(10) 0.0270(9) -0.0032(8) 0.0040(7) -0.0095(8)
C19 0.0340(9) 0.0408(10) 0.0303(9) 0.0002(8) -0.0010(7) -0.0003(8)
C20 0.0258(8) 0.0380(10) 0.0297(8) -0.0028(7) 0.0041(6) -0.0024(7)
N21 0.0281(7) 0.0403(9) 0.0293(7) -0.0013(7) 0.0059(6) -0.0001(7)
O22 0.0472(8) 0.0374(7) 0.0425(8) 0.0038(6) 0.0086(6) 0.0110(6)
O23 0.0420(8) 0.0780(12) 0.0616(10) 0.0133(9) 0.0289(7) 0.0070(8)
C24 0.0580(12) 0.0296(9) 0.0295(9) -0.0009(7) 0.0036(8) -0.0038(9)
C25 0.0658(14) 0.0339(10) 0.0459(12) 0.0015(9) 0.0101(10) 0.0132(10)
C26 0.0728(16) 0.0411(12) 0.0474(12) 0.0069(10) -0.0054(11) -0.0220(11)

loop_
_atom_type_symbol
_atom_type_scat_dispersion_real
_atom_type_scat_dispersion_imag
_atom_type_scat_Cromer_Mann_a1
_atom_type_scat_Cromer_Mann_b1
_atom_type_scat_Cromer_Mann_a2
_atom_type_scat_Cromer_Mann_b2
_atom_type_scat_Cromer_Mann_a3
_atom_type_scat_Cromer_Mann_b3
_atom_type_scat_Cromer_Mann_a4
_atom_type_scat_Cromer_Mann_b4
_atom_type_scat_Cromer_Mann_c
_atom_type_scat_source
C 0.0033 0.0016 2.3100 20.8439 1.0200 10.2075 1.5886 0.5687 0.8650 51.6512 0.2156 'International Tables Vol C 4.2.6.8 and 6.1.1.4'
H 0.0000 0.0000 0.4930 10.5109 0.3229 26.1257 0.1402 3.1424 0.0408 57.7998 0.0030 'International Tables Vol C 4.2.6.8 and 6.1.1.4'
O 0.0106 0.0060 3.0485 13.2771 2.2868 5.7011 1.5463 0.3239 0.8670 32.9089 0.2508 'International Tables Vol C 4.2.6.8 and 6.1.1.4'
N 0.0061 0.0033 12.2126 0.0057 3.1322 9.8933 2.0125 28.9975 1.1663 0.5826 -11.5290 'International Tables Vol C 4.2.6.8 and 6.1.1.4'

loop_
_geom_angle_atom_site_label_1
_geom_angle_atom_site_label_2
_geom_angle_atom_site_label_3
_geom_angle
_geom_angle_publ_flag
O1 C2 N3 126.05(16) yes
O1 C2 C13 126.38(16) yes
N3 C2 C13 107.49(14) yes
C2 N3 C4 122.95(14) yes
C2 N3 C11 114.56(13) yes
C4 N3 C11 122.48(14) yes
N3 C4 C5 113.78(14) yes
N3 C4 H42 107.5 no
C5 C4 H42 108.5 no
N3 C4 H41 109.4 no
C5 C4 H41 109.6 no
H42 C4 H41 107.9 no
C4 C5 C6 121.76(16) yes
C4 C5 C10 119.46(16) yes
C6 C5 C10 118.76(16) yes
C5 C6 C7 120.85(18) yes
C5 C6 H61 118.3 no
C7 C6 H61 120.9 no
C6 C7 C8 120.05(19) yes
C6 C7 H71 120.4 no
C8 C7 H71 119.5 no
C7 C8 C9 120.17(18) yes
C7 C8 H81 119.9 no
C9 C8 H81 120.0 no
C8 C9 C10 119.69(18) yes
C8 C9 H91 121.0 no
C10 C9 H91 119.3 no
C5 C10 C9 120.49(18) yes
C5 C10 H101 119.4 no
C9 C10 H101 120.1 no
N3 C11 C12 102.75(13) yes
N3 C11 C24 114.07(15) yes
C12 C11 C24 113.77(14) yes
N3 C11 H111 108.8 no
C12 C11 H111 108.5 no
C24 C11 H111 108.7 no
C11 C12 C13 104.75(13) yes
C11 C12 N21 108.89(13) yes
C13 C12 N21 110.67(14) yes
C11 C12 H121 112.4 no
C13 C12 H121 112.9 no
N21 C12 H121 107.2 no
C12 C13 C2 103.25(13) yes
C12 C13 C14 118.93(14) yes
C2 C13 C14 115.90(15) yes
C12 C13 H131 106.3 no
C2 C13 H131 104.5 no
C14 C13 H131 106.7 no
C13 C14 C15 113.14(15) yes
C13 C14 H142 105.3 no
C15 C14 H142 109.2 no
C13 C14 H141 109.4 no
C15 C14 H141 109.6 no
H142 C14 H141 110.2 no
C14 C15 C16 121.56(16) yes
C14 C15 C20 120.60(16) yes
C16 C15 C20 117.82(16) yes
C15 C16 C17 121.04(18) yes
C15 C16 H161 118.3 no
C17 C16 H161 120.6 no
C16 C17 C18 120.53(17) yes
C16 C17 H171 119.6 no
C18 C17 H171 119.8 no
C17 C18 C19 119.35(17) yes
C17 C18 H181 119.6 no
C19 C18 H181 121.1 no
C18 C19 C20 119.98(18) yes
C18 C19 H191 120.7 no
C20 C19 H191 119.3 no
C15 C20 C19 121.25(17) yes
C15 C20 H201 120.0 no
C19 C20 H201 118.8 no
C12 N21 O22 117.83(14) yes
C12 N21 O23 118.15(16) yes
O22 N21 O23 124.02(17) yes
C11 C24 C25 113.97(17) yes
C11 C24 C26 109.23(18) yes
C25 C24 C26 111.63(18) yes
C11 C24 H241 106.8 no
C25 C24 H241 106.6 no
C26 C24 H241 108.3 no
C24 C25 H253 108.4 no
C24 C25 H252 110.3 no
H253 C25 H252 108.1 no
C24 C25 H251 110.0 no
H253 C25 H251 109.8 no
H252 C25 H251 110.2 no
C24 C26 H263 108.9 no
C24 C26 H262 111.3 no
H263 C26 H262 108.8 no
C24 C26 H261 112.4 no
H263 C26 H261 108.7 no
H262 C26 H261 106.6 no

loop_
_geom_bond_atom_site_label_1
_geom_bond_atom_site_label_2
_geom_bond_distance
_geom_bond_publ_flag
O1 C2 1.221(2) yes
C2 N3 1.359(2) yes
C2 C13 1.522(2) yes
N3 C4 1.455(2) yes
N3 C11 1.464(2) yes
C4 C5 1.514(2) yes
C4 H42 0.979 no
C4 H41 0.995 no
C5 C6 1.387(2) yes
C5 C10 1.393(2) yes
C6 C7 1.383(3) yes
C6 H61 0.954 no
C7 C8 1.379(3) yes
C7 H71 0.961 no
C8 C9 1.383(3) yes
C8 H81 0.971 no
C9 C10 1.393(3) yes
C9 H91 0.956 no
C10 H101 0.956 no
C11 C12 1.547(2) yes
C11 C24 1.533(3) yes
C11 H111 0.994 no
C12 C13 1.531(2) yes
C12 N21 1.507(2) yes
C12 H121 0.979 no
C13 C14 1.522(2) yes
C13 H131 0.994 no
C14 C15 1.514(2) yes
C14 H142 0.984 no
C14 H141 0.994 no
C15 C16 1.390(2) yes
C15 C20 1.395(3) yes
C16 C17 1.388(3) yes
C16 H161 0.944 no
C17 C18 1.379(3) yes
C17 H171 0.961 no
C18 C19 1.387(3) yes
C18 H181 0.962 no
C19 C20 1.388(3) yes
C19 H191 0.953 no
C20 H201 0.965 no
N21 O22 1.223(2) yes
N21 O23 1.212(2) yes
C24 C25 1.528(3) yes
C24 C26 1.529(3) yes
C24 H241 0.987 no
C25 H253 0.973 no
C25 H252 1.002 no
C25 H251 0.988 no
C26 H263 0.969 no
C26 H262 0.996 no
C26 H261 0.987 no

loop_
_geom_hbond_atom_site_label_D
_geom_hbond_atom_site_label_H
_geom_hbond_atom_site_label_A
_geom_hbond_site_symmetry_A
_geom_hbond_angle_DHA
_geom_hbond_distance_DH
_geom_hbond_distance_HA
_geom_hbond_distance_DA
_geom_hbond_publ_flag
C6 H61 O22 . 152 0.95 2.58 3.448(3) yes
C13 H131 O1 2_766 131 0.99 2.50 3.241(3) yes
C26 H263 O22 1_545 151 0.97 2.57 3.453(3) yes
